data_4507396
loop_
_publ_author_name
'Sreevidya, Thekku Veedu'
'Cao, Deng-Ke'
'Lavy, Tali'
'Botoshansky, Mark'
'Kaftory, Menahem'

_publ_section_title
;
 Unexpected Molecular Flip in Solid-State Photodimerization
;
_journal_issue 2
_journal_name_full 'Crystal Growth &amp; Design'
_journal_page_first 936
_journal_paper_doi 10.1021/cg3016707
_journal_volume 13
_journal_year 2013
_chemical_formula_moiety 'C30 H22 O2, 2(C5 H5 N O)'
_chemical_formula_sum 'C40 H32 N2 O4'
_chemical_formula_weight 604.68
_chemical_name_systematic
; 
 1,1,6,6-Tetraphenyl-2,4-hexadiyne-1,6-diol : 2(2(1H)-pyridone) 
;
_space_group_IT_number 2
_symmetry_cell_setting triclinic
_symmetry_space_group_name_Hall '-P 1'
_symmetry_space_group_name_H-M 'P -1'
_atom_sites_solution_hydrogens geom
_atom_sites_solution_primary direct
_atom_sites_solution_secondary difmap
_audit_creation_method SHELXL-97
_cell_angle_alpha 84.97(2)
_cell_angle_beta 75.51(2)
_cell_angle_gamma 81.44(2)
_cell_formula_units_Z 1
_cell_length_a 7.7730(10)
_cell_length_b 8.0570(10)
_cell_length_c 13.470(2)
_cell_measurement_reflns_used 8558
_cell_measurement_temperature 293(2)
_cell_measurement_theta_max 25.32
_cell_measurement_theta_min 2.06
_cell_volume 806.5(2)
_computing_cell_refinement 'DENZO HKL2000 (Otwinowski & Minor 1997)'
_computing_data_collection 'Collect (Nonius, 2006)'
_computing_data_reduction 'DENZO HKL2000 (Otwinowski & Minor 1997)'
_computing_molecular_graphics 'Ortep-3 for Windows (Farrugia, 1999)'
_computing_structure_refinement 'SHELXL-97 (Sheldrick, 1997)'
_computing_structure_solution 'SHELXS-97 (Sheldrick, 1990)'
_diffrn_ambient_temperature 293(2)
_diffrn_measured_fraction_theta_full 0.996
_diffrn_measured_fraction_theta_max 0.996
_diffrn_measurement_device_type 'Nonius KappaCCD'
_diffrn_measurement_method 'phi- and omega-scans'
_diffrn_radiation_monochromator graphite
_diffrn_radiation_source 'fine-focus sealed tube'
_diffrn_radiation_type MoK\a
_diffrn_radiation_wavelength 0.71073
_diffrn_reflns_av_R_equivalents 0.064
_diffrn_reflns_av_sigmaI/netI 0.0536
_diffrn_reflns_limit_h_max 9
_diffrn_reflns_limit_h_min 0
_diffrn_reflns_limit_k_max 9
_diffrn_reflns_limit_k_min -9
_diffrn_reflns_limit_l_max 16
_diffrn_reflns_limit_l_min -15
_diffrn_reflns_number 8558
_diffrn_reflns_theta_full 25.02
_diffrn_reflns_theta_max 25.02
_diffrn_reflns_theta_min 1.56
_diffrn_standards_decay_% none
_diffrn_standards_number none
_exptl_absorpt_coefficient_mu 0.080
_exptl_absorpt_correction_type none
_exptl_absorpt_process_details none
_exptl_crystal_colour colorless
_exptl_crystal_density_diffrn 1.237
_exptl_crystal_density_method 'not measured'
_exptl_crystal_description plate
_exptl_crystal_F_000 318
_exptl_crystal_size_max 0.30
_exptl_crystal_size_mid 0.20
_exptl_crystal_size_min 0.01
_refine_diff_density_max 0.262
_refine_diff_density_min -0.205
_refine_diff_density_rms 0.035
_refine_ls_extinction_method none
_refine_ls_goodness_of_fit_ref 0.988
_refine_ls_hydrogen_treatment constr
_refine_ls_matrix_type full
_refine_ls_number_parameters 225
_refine_ls_number_reflns 2841
_refine_ls_number_restraints 0
_refine_ls_restrained_S_all 0.988
_refine_ls_R_factor_all 0.0911
_refine_ls_R_factor_gt 0.0493
_refine_ls_shift/su_max 0.000
_refine_ls_shift/su_mean 0.000
_refine_ls_structure_factor_coef Fsqd
_refine_ls_weighting_details 'calc w=1/[\s^2^(Fo^2^)+(0.0693P)^2^+0.1277P] where P=(Fo^2^+2Fc^2^)/3'
_refine_ls_weighting_scheme calc
_refine_ls_wR_factor_gt 0.1221
_refine_ls_wR_factor_ref 0.1379
_reflns_number_gt 1838
_reflns_number_total 2841
_reflns_threshold_expression >2sigma(I)
_cod_data_source_file cg3016707_si_004.cif
_cod_data_source_block I-c_6hrs
_cod_original_cell_volume 806.53(19)
_cod_database_code 4507396

loop_
_symmetry_equiv_pos_as_xyz
'x, y, z'
'-x, -y, -z'

loop_
_atom_site_label
_atom_site_type_symbol
_atom_site_fract_x
_atom_site_fract_y
_atom_site_fract_z
_atom_site_U_iso_or_equiv
_atom_site_adp_type
_atom_site_occupancy
_atom_site_symmetry_multiplicity
_atom_site_calc_flag
_atom_site_refinement_flags
O1 O 0.35461(17) 1.07981(17) 0.23481(10) 0.0443(4) Uani 1 1 d .
H1 H 0.4219 1.0299 0.2690 0.053 Uiso 1 1 calc R
C1 C 0.0388(3) 0.9977(3) 0.44796(14) 0.0440(5) Uani 1 1 d .
C2 C 0.1059(3) 0.9937(3) 0.35805(14) 0.0424(5) Uani 1 1 d .
C3 C 0.2026(2) 0.9941(2) 0.24809(13) 0.0353(5) Uani 1 1 d .
C4 C 0.0850(2) 1.0878(2) 0.17976(13) 0.0355(4) Uani 1 1 d .
C5 C -0.0990(3) 1.1156(3) 0.21252(17) 0.0545(6) Uani 1 1 d .
H5 H -0.1549 1.0827 0.2793 0.065 Uiso 1 1 calc R
C6 C -0.2009(3) 1.1923(3) 0.1463(2) 0.0705(7) Uani 1 1 d .
H6 H -0.3251 1.2092 0.1690 0.085 Uiso 1 1 calc R
C7 C -0.1225(3) 1.2434(3) 0.04859(19) 0.0655(7) Uani 1 1 d .
H7 H -0.1921 1.2964 0.0050 0.079 Uiso 1 1 calc R
C8 C 0.0607(3) 1.2154(3) 0.01528(17) 0.0604(6) Uani 1 1 d .
H8 H 0.1157 1.2487 -0.0516 0.073 Uiso 1 1 calc R
C9 C 0.1643(3) 1.1381(3) 0.08032(14) 0.0473(5) Uani 1 1 d .
H9 H 0.2883 1.1199 0.0569 0.057 Uiso 1 1 calc R
C10 C 0.2589(2) 0.8125(2) 0.21455(13) 0.0347(4) Uani 1 1 d .
C11 C 0.4285(3) 0.7640(3) 0.15465(15) 0.0460(5) Uani 1 1 d .
H11 H 0.5106 0.8409 0.1361 0.055 Uiso 1 1 calc R
C12 C 0.4767(3) 0.6019(3) 0.12214(16) 0.0567(6) Uani 1 1 d .
H12 H 0.5914 0.5704 0.0823 0.068 Uiso 1 1 calc R
C13 C 0.3574(3) 0.4877(3) 0.14811(17) 0.0578(6) Uani 1 1 d .
H13 H 0.3911 0.3786 0.1265 0.069 Uiso 1 1 calc R
C14 C 0.1869(3) 0.5345(3) 0.20636(17) 0.0596(6) Uani 1 1 d .
H14 H 0.1047 0.4576 0.2233 0.072 Uiso 1 1 calc R
C15 C 0.1385(3) 0.6966(3) 0.23965(16) 0.0480(5) Uani 1 1 d .
H15 H 0.0236 0.7278 0.2794 0.058 Uiso 1 1 calc R
O2 O 0.4633(3) 0.0715(3) 0.62359(14) 0.0935(7) Uani 1 1 d .
N1A N 0.3800(4) 0.2109(4) 0.48870(18) 0.0651(8) Uani 0.855(5) 1 d P
H1NA H 0.4200 0.1227 0.4540 0.078 Uiso 0.855(5) 1 d PR
C16A C 0.3956(4) 0.2037(5) 0.5871(2) 0.0596(9) Uani 0.855(5) 1 d P
C17A C 0.3322(4) 0.3529(5) 0.6392(2) 0.0736(11) Uani 0.855(5) 1 d P
H17A H 0.3398 0.3558 0.7069 0.088 Uiso 0.855(5) 1 d PR
C18 C 0.2604(4) 0.4977(5) 0.5912(3) 0.0886(9) Uani 1 1 d .
H18A H 0.2194 0.5951 0.6270 0.106 Uiso 0.855(5) 1 d PR
C19 C 0.2482(4) 0.4969(5) 0.4909(3) 0.0922(10) Uani 1 1 d .
H19A H 0.1988 0.5915 0.4579 0.111 Uiso 0.855(5) 1 d PR
C20A C 0.3086(5) 0.3486(5) 0.4413(3) 0.0796(11) Uani 0.855(5) 1 d P
H20A H 0.3007 0.3439 0.3739 0.095 Uiso 0.855(5) 1 d PR
N1B N 0.453(3) 0.291(3) 0.4651(14) 0.084(6) Uiso 0.145(5) 1 d P
H1NB H 0.4719 0.2022 0.4308 0.100 Uiso 0.145(5) 1 d PR
C16B C 0.458(3) 0.276(3) 0.5664(17) 0.073(6) Uiso 0.145(5) 1 d P
C17B C 0.415(3) 0.446(2) 0.6156(14) 0.063(5) Uiso 0.145(5) 1 d P
H17B H 0.3867 0.4229 0.6902 0.075 Uiso 0.145(5) 1 d PR
C20B C 0.414(2) 0.458(2) 0.4149(14) 0.068(6) Uiso 0.145(5) 1 d P
H20B H 0.3825 0.4407 0.3508 0.081 Uiso 0.145(5) 1 d PR
H18B H 0.1606 0.5365 0.6419 0.081 Uiso 0.14 1 d P
H19B H 0.1382 0.5198 0.4735 0.081 Uiso 0.14 1 d P

loop_
_atom_site_aniso_label
_atom_site_aniso_U_11
_atom_site_aniso_U_22
_atom_site_aniso_U_33
_atom_site_aniso_U_23
_atom_site_aniso_U_13
_atom_site_aniso_U_12
O1 0.0474(8) 0.0461(9) 0.0436(8) -0.0018(6) -0.0160(6) -0.0109(6)
C1 0.0514(12) 0.0456(13) 0.0319(10) -0.0042(9) -0.0073(8) 0.0002(9)
C2 0.0514(11) 0.0409(13) 0.0329(11) -0.0053(9) -0.0092(9) 0.0002(9)
C3 0.0383(10) 0.0391(12) 0.0275(9) -0.0034(8) -0.0054(7) -0.0049(8)
C4 0.0453(11) 0.0304(11) 0.0306(10) -0.0041(8) -0.0100(8) -0.0019(8)
C5 0.0474(12) 0.0589(16) 0.0483(13) 0.0065(11) -0.0057(10) 0.0053(10)
C6 0.0502(13) 0.080(2) 0.0745(17) 0.0106(15) -0.0188(12) 0.0098(12)
C7 0.0713(16) 0.0645(18) 0.0638(16) 0.0053(13) -0.0335(13) 0.0055(13)
C8 0.0781(16) 0.0639(17) 0.0388(12) 0.0086(11) -0.0192(11) -0.0054(12)
C9 0.0518(12) 0.0530(14) 0.0346(11) 0.0012(9) -0.0093(9) -0.0023(10)
C10 0.0440(10) 0.0356(11) 0.0238(9) -0.0008(8) -0.0106(8) 0.0001(8)
C11 0.0462(11) 0.0486(14) 0.0398(11) -0.0083(10) -0.0055(9) -0.0003(9)
C12 0.0614(14) 0.0556(16) 0.0485(13) -0.0158(11) -0.0134(10) 0.0141(12)
C13 0.0868(17) 0.0370(14) 0.0492(13) -0.0075(10) -0.0254(12) 0.0119(12)
C14 0.0817(17) 0.0391(14) 0.0580(15) 0.0009(11) -0.0148(12) -0.0136(12)
C15 0.0538(12) 0.0419(13) 0.0437(12) -0.0015(10) -0.0038(9) -0.0059(10)
O2 0.0876(13) 0.134(2) 0.0632(12) -0.0035(12) -0.0377(10) 0.0036(13)
N1A 0.0718(17) 0.075(2) 0.0558(15) 0.0053(13) -0.0313(13) -0.0102(15)
C16A 0.0458(16) 0.080(3) 0.0583(18) 0.0120(18) -0.0248(14) -0.0132(17)
C17A 0.066(2) 0.096(3) 0.064(2) -0.0133(19) -0.0212(16) -0.0129(19)
C18 0.0669(18) 0.101(3) 0.097(2) -0.016(2) -0.0135(16) -0.0113(16)
C19 0.079(2) 0.107(3) 0.093(2) 0.004(2) -0.0327(17) -0.0049(18)
C20A 0.086(2) 0.089(3) 0.070(2) 0.014(2) -0.0382(18) -0.010(2)

loop_
_atom_type_symbol
_atom_type_description
_atom_type_scat_dispersion_real
_atom_type_scat_dispersion_imag
_atom_type_scat_source
C C 0.0033 0.0016 'International Tables Vol C Tables 4.2.6.8 and 6.1.1.4'
H H 0.0000 0.0000 'International Tables Vol C Tables 4.2.6.8 and 6.1.1.4'
N N 0.0061 0.0033 'International Tables Vol C Tables 4.2.6.8 and 6.1.1.4'
O O 0.0106 0.0060 'International Tables Vol C Tables 4.2.6.8 and 6.1.1.4'

loop_
_geom_angle_atom_site_label_1
_geom_angle_atom_site_label_2
_geom_angle_atom_site_label_3
_geom_angle
_geom_angle_site_symmetry_1
_geom_angle_site_symmetry_3
C3 O1 H1 109.5 . .
C2 C1 C1 179.9(3) . 2_576
C1 C2 C3 175.2(2) . .
O1 C3 C2 108.54(14) . .
O1 C3 C4 107.47(15) . .
C2 C3 C4 111.45(15) . .
O1 C3 C10 110.98(14) . .
C2 C3 C10 109.82(15) . .
C4 C3 C10 108.57(14) . .
C5 C4 C9 118.61(18) . .
C5 C4 C3 122.01(17) . .
C9 C4 C3 119.28(16) . .
C4 C5 C6 120.2(2) . .
C4 C5 H5 119.9 . .
C6 C5 H5 119.9 . .
C7 C6 C5 121.2(2) . .
C7 C6 H6 119.4 . .
C5 C6 H6 119.4 . .
C6 C7 C8 119.0(2) . .
C6 C7 H7 120.5 . .
C8 C7 H7 120.5 . .
C7 C8 C9 120.5(2) . .
C7 C8 H8 119.7 . .
C9 C8 H8 119.7 . .
C4 C9 C8 120.5(2) . .
C4 C9 H9 119.7 . .
C8 C9 H9 119.7 . .
C15 C10 C11 118.65(19) . .
C15 C10 C3 120.68(16) . .
C11 C10 C3 120.61(17) . .
C12 C11 C10 120.4(2) . .
C12 C11 H11 119.8 . .
C10 C11 H11 119.8 . .
C13 C12 C11 120.5(2) . .
C13 C12 H12 119.7 . .
C11 C12 H12 119.7 . .
C12 C13 C14 119.9(2) . .
C12 C13 H13 120.1 . .
C14 C13 H13 120.1 . .
C13 C14 C15 119.7(2) . .
C13 C14 H14 120.1 . .
C15 C14 H14 120.1 . .
C10 C15 C14 120.81(19) . .
C10 C15 H15 119.6 . .
C14 C15 H15 119.6 . .
C16A O2 C16B 23.9(7) . .
N1B N1A C20A 64.1(13) . .
N1B N1A C16A 96.1(12) . .
C20A N1A C16A 124.1(3) . .
N1B N1A C16B 63.9(15) . .
C20A N1A C16B 105.3(10) . .
C16A N1A C16B 32.2(9) . .
N1B N1A H1NA 109.7 . .
C20A N1A H1NA 117.9 . .
C16A N1A H1NA 118.0 . .
C16B N1A H1NA 127.8 . .
N1B N1A H1NB 56.4 . .
C20A N1A H1NB 86.8 . .
C16A N1A H1NB 126.7 . .
C16B N1A H1NB 104.5 . .
H1NA N1A H1NB 53.9 . .
C16B C16A O2 117.7(17) . .
C16B C16A N1A 83.9(16) . .
O2 C16A N1A 119.2(3) . .
C16B C16A C17A 67.2(17) . .
O2 C16A C17A 125.3(3) . .
N1A C16A C17A 115.5(3) . .
C16B C16A N1B 52.1(17) . .
O2 C16A N1B 128.7(7) . .
N1A C16A N1B 31.8(7) . .
C17A C16A N1B 98.3(7) . .
C16B C16A C17B 39.7(17) . .
O2 C16A C17B 128.0(6) . .
N1A C16A C17B 105.3(6) . .
C17A C16A C17B 27.6(5) . .
N1B C16A C17B 78.9(9) . .
C17B C17A C16B 79.6(15) . .
C17B C17A C18 64.1(11) . .
C16B C17A C18 105.6(11) . .
C17B C17A C16A 113.6(10) . .
C16B C17A C16A 34.0(11) . .
C18 C17A C16A 121.4(3) . .
C17B C17A H17A 91.4 . .
C16B C17A H17A 124.4 . .
C18 C17A H17A 119.1 . .
C16A C17A H17A 119.4 . .
C17B C17A H17B 53.9 . .
C16B C17A H17B 113.3 . .
C18 C17A H17B 94.5 . .
C16A C17A H17B 133.4 . .
H17A C17A H17B 37.8 . .
C17B C18 C19 120.1(8) . .
C17B C18 C17A 44.8(9) . .
C19 C18 C17A 120.3(3) . .
C17B C18 H18A 102.7 . .
C19 C18 H18A 119.6 . .
C17A C18 H18A 120.1 . .
C17B C18 H18B 119.7 . .
C19 C18 H18B 120.2 . .
C17A C18 H18B 102.4 . .
H18A C18 H18B 43.4 . .
C20A C19 C18 117.5(3) . .
C20A C19 C20B 53.0(8) . .
C18 C19 C20B 116.7(8) . .
C20A C19 H19A 120.8 . .
C18 C19 H19A 121.6 . .
C20B C19 H19A 99.2 . .
C20A C19 H19B 97.7 . .
C18 C19 H19B 121.3 . .
C20B C19 H19B 122.0 . .
H19A C19 H19B 49.6 . .
C20B C20A N1B 72.0(13) . .
C20B C20A N1A 112.5(9) . .
N1B C20A N1A 40.5(10) . .
C20B C20A C19 66.0(9) . .
N1B C20A C19 106.0(10) . .
N1A C20A C19 121.2(3) . .
C20B C20A H20A 91.1 . .
N1B C20A H20A 119.2 . .
N1A C20A H20A 119.4 . .
C19 C20A H20A 119.4 . .
C20B C20A H20B 42.6 . .
N1B C20A H20B 97.6 . .
N1A C20A H20B 130.5 . .
C19 C20A H20B 89.8 . .
H20A C20A H20B 48.6 . .
N1A N1B C20A 75.4(14) . .
N1A N1B C16B 79.7(16) . .
C20A N1B C16B 119.5(17) . .
N1A N1B C20B 130(2) . .
C20A N1B C20B 54.3(11) . .
C16B N1B C20B 120.4(19) . .
N1A N1B C16A 52.1(10) . .
C20A N1B C16A 106.5(13) . .
C16B N1B C16A 27.6(11) . .
C20B N1B C16A 135.4(15) . .
N1A N1B H1NA 34.1 . .
C20A N1B H1NA 89.8 . .
C16B N1B H1NA 98.9 . .
C20B N1B H1NA 135.5 . .
C16A N1B H1NA 74.4 . .
N1A N1B H1NB 62.5 . .
C20A N1B H1NB 95.5 . .
C16B N1B H1NB 119.5 . .
C20B N1B H1NB 120.1 . .
C16A N1B H1NB 99.9 . .
H1NA N1B H1NB 28.9 . .
C16A C16B C17A 78.8(18) . .
C16A C16B N1B 100(2) . .
C17A C16B N1B 122.9(19) . .
C16A C16B N1A 64.0(15) . .
C17A C16B N1A 111.6(15) . .
N1B C16B N1A 36.4(10) . .
C16A C16B C17B 121(2) . .
C17A C16B C17B 42.0(10) . .
N1B C16B C17B 112(2) . .
N1A C16B C17B 130.2(16) . .
C16A C16B O2 38.4(12) . .
C17A C16B O2 98.3(15) . .
N1B C16B O2 116.0(17) . .
N1A C16B O2 86.2(12) . .
C17B C16B O2 130.1(16) . .
C17A C17B C18 71.2(12) . .
C17A C17B C16B 58.5(13) . .
C18 C17B C16B 98.6(14) . .
C17A C17B C20B 162.6(18) . 2_666
C18 C17B C20B 125.5(16) . 2_666
C16B C17B C20B 109.9(15) . 2_666
C17A C17B C16A 38.9(7) . .
C18 C17B C16A 89.9(11) . .
C16B C17B C16A 19.6(9) . .
C20B C17B C16A 128.5(12) 2_666 .
C17A C17B H17A 41.2 . .
C18 C17B H17A 95.0 . .
C16B C17B H17A 85.8 . .
C20B C17B H17A 131.4 2_666 .
C16A C17B H17A 68.9 . .
C17A C17B H17B 67.3 . .
C18 C17B H17B 106.2 . .
C16B C17B H17B 107.2 . .
C20B C17B H17B 108.1 2_666 .
C16A C17B H17B 93.0 . .
H17A C17B H17B 26.3 . .
C20A C20B C19 61.1(8) . .
C20A C20B N1B 53.8(11) . .
C19 C20B N1B 92.3(13) . .
C20A C20B C17B 164.7(17) . 2_666
C19 C20B C17B 129.2(15) . 2_666
N1B C20B C17B 111.6(16) . 2_666
C20A C20B H20A 36.0 . .
C19 C20B H20A 83.2 . .
N1B C20B H20A 76.2 . .
C17B C20B H20A 144.3 2_666 .
C20A C20B H20B 76.8 . .
C19 C20B H20B 107.3 . .
N1B C20B H20B 107.6 . .
C17B C20B H20B 106.8 2_666 .
H20A C20B H20B 40.8 . .

loop_
_geom_bond_atom_site_label_1
_geom_bond_atom_site_label_2
_geom_bond_distance
_geom_bond_site_symmetry_2
O1 C3 1.422(2) .
O1 H1 0.8200 .
C1 C2 1.194(3) .
C1 C1 1.382(4) 2_576
C2 C3 1.484(2) .
C3 C4 1.531(3) .
C3 C10 1.537(3) .
C4 C5 1.377(3) .
C4 C9 1.380(3) .
C5 C6 1.384(3) .
C5 H5 0.9300 .
C6 C7 1.361(3) .
C6 H6 0.9300 .
C7 C8 1.372(3) .
C7 H7 0.9300 .
C8 C9 1.383(3) .
C8 H8 0.9300 .
C9 H9 0.9300 .
C10 C15 1.381(3) .
C10 C11 1.383(3) .
C11 C12 1.382(3) .
C11 H11 0.9300 .
C12 C13 1.366(3) .
C12 H12 0.9300 .
C13 C14 1.377(3) .
C13 H13 0.9300 .
C14 C15 1.386(3) .
C14 H14 0.9300 .
C15 H15 0.9300 .
O2 C16A 1.234(4) .
O2 C16B 1.76(3) .
N1A N1B 0.91(2) .
N1A C20A 1.348(4) .
N1A C16A 1.356(4) .
N1A C16B 1.50(2) .
N1A H1NA 0.8600 .
N1A H1NB 0.9161 .
C16A C16B 0.80(2) .
C16A C17A 1.407(5) .
C16A N1B 1.71(2) .
C16A C17B 2.06(2) .
C17A C17B 1.04(2) .
C17A C16B 1.32(2) .
C17A C18 1.394(5) .
C17A H17A 0.9300 .
C17A H17B 1.1193 .
C18 C17B 1.325(19) .
C18 C19 1.379(4) .
C18 H18A 0.9300 .
C18 H18B 0.9304 .
C19 C20A 1.382(5) .
C19 C20B 1.442(18) .
C19 H19A 0.9300 .
C19 H19B 0.9305 .
C20A C20B 1.261(18) .
C20A N1B 1.253(19) .
C20A H20A 0.9300 .
C20A H20B 1.4088 .
N1B C16B 1.37(3) .
N1B C20B 1.48(3) .
N1B H1NA 1.4432 .
N1B H1NB 0.8600 .
C16B C17B 1.53(3) .
C17B C20B 1.58(3) 2_666
C17B H17A 1.4109 .
C17B H17B 0.9800 .
C20B C17B 1.58(3) 2_666
C20B H20A 1.5808 .
C20B H20B 0.9800 .

loop_
_geom_torsion_atom_site_label_1
_geom_torsion_atom_site_label_2
_geom_torsion_atom_site_label_3
_geom_torsion_atom_site_label_4
_geom_torsion
_geom_torsion_site_symmetry_1
_geom_torsion_site_symmetry_4
C1 C1 C2 C3 11(100) 2_576 .
C1 C2 C3 O1 -11(3) . .
C1 C2 C3 C4 -129(3) . .
C1 C2 C3 C10 111(3) . .
O1 C3 C4 C5 -138.87(19) . .
C2 C3 C4 C5 -20.1(3) . .
C10 C3 C4 C5 101.0(2) . .
O1 C3 C4 C9 44.8(2) . .
C2 C3 C4 C9 163.56(17) . .
C10 C3 C4 C9 -75.4(2) . .
C9 C4 C5 C6 0.1(3) . .
C3 C4 C5 C6 -176.3(2) . .
C4 C5 C6 C7 -0.8(4) . .
C5 C6 C7 C8 1.0(4) . .
C6 C7 C8 C9 -0.7(4) . .
C5 C4 C9 C8 0.3(3) . .
C3 C4 C9 C8 176.76(19) . .
C7 C8 C9 C4 0.0(4) . .
O1 C3 C10 C15 166.88(16) . .
C2 C3 C10 C15 46.9(2) . .
C4 C3 C10 C15 -75.2(2) . .
O1 C3 C10 C11 -16.1(2) . .
C2 C3 C10 C11 -136.12(18) . .
C4 C3 C10 C11 101.79(19) . .
C15 C10 C11 C12 -1.0(3) . .
C3 C10 C11 C12 -178.08(17) . .
C10 C11 C12 C13 0.4(3) . .
C11 C12 C13 C14 0.6(3) . .
C12 C13 C14 C15 -1.0(3) . .
C11 C10 C15 C14 0.6(3) . .
C3 C10 C15 C14 177.65(18) . .
C13 C14 C15 C10 0.4(3) . .
C16B O2 C16A N1A 98.9(19) . .
C16B O2 C16A C17A -80.5(19) . .
C16B O2 C16A N1B 62(2) . .
C16B O2 C16A C17B -46.1(19) . .
N1B N1A C16A C16B 1(2) . .
C20A N1A C16A C16B -61.5(17) . .
N1B N1A C16A O2 -117.2(13) . .
C20A N1A C16A O2 -179.9(3) . .
C16B N1A C16A O2 -118.4(17) . .
N1B N1A C16A C17A 62.3(13) . .
C20A N1A C16A C17A -0.4(5) . .
C16B N1A C16A C17A 61.1(17) . .
C20A N1A C16A N1B -62.7(13) . .
C16B N1A C16A N1B -1(2) . .
N1B N1A C16A C17B 34.9(14) . .
C20A N1A C16A C17B -27.8(7) . .
C16B N1A C16A C17B 33.7(17) . .
C16B C16A C17A C17B -3(2) . .
O2 C16A C17A C17B 105.8(12) . .
N1A C16A C17A C17B -73.6(12) . .
N1B C16A C17A C17B -45.5(13) . .
O2 C16A C17A C16B 108.6(18) . .
N1A C16A C17A C16B -70.8(17) . .
N1B C16A C17A C16B -42.7(18) . .
C17B C16A C17A C16B 3(2) . .
C16B C16A C17A C18 70.2(18) . .
O2 C16A C17A C18 178.8(3) . .
N1A C16A C17A C18 -0.6(5) . .
N1B C16A C17A C18 27.5(8) . .
C17B C16A C17A C18 73.0(12) . .
C16B C17A C18 C17B -69.8(15) . .
C16A C17A C18 C17B -102.9(12) . .
C17B C17A C18 C19 103.7(11) . .
C16B C17A C18 C19 33.9(12) . .
C16A C17A C18 C19 0.7(5) . .
C17B C18 C19 C20A 52.6(11) . .
C17A C18 C19 C20A 0.2(5) . .
C17B C18 C19 C20B -7.6(14) . .
C17A C18 C19 C20B -59.9(10) . .
N1B N1A C20A C20B -3.2(17) . .
C16A N1A C20A C20B 76.1(10) . .
C16B N1A C20A C20B 47.0(14) . .
C16A N1A C20A N1B 79.3(14) . .
C16B N1A C20A N1B 50.2(16) . .
N1B N1A C20A C19 -77.8(14) . .
C16A N1A C20A C19 1.4(5) . .
C16B N1A C20A C19 -27.6(10) . .
C18 C19 C20A C20B -103.9(10) . .
C18 C19 C20A N1B -42.7(11) . .
C20B C19 C20A N1B 61.3(13) . .
C18 C19 C20A N1A -1.3(5) . .
C20B C19 C20A N1A 102.7(10) . .
C16A N1A N1B C20A -125.1(6) . .
C16B N1A N1B C20A -124.4(14) . .
C20A N1A N1B C16B 124.4(14) . .
C16A N1A N1B C16B -0.7(13) . .
C20A N1A N1B C20B 3.3(17) . .
C16A N1A N1B C20B -122(2) . .
C16B N1A N1B C20B -121(3) . .
C20A N1A N1B C16A 125.1(6) . .
C16B N1A N1B C16A 0.7(13) . .
C20B C20A N1B N1A 176.9(16) . .
C19 C20A N1B N1A 119.5(10) . .
C20B C20A N1B C16B 108(2) . .
N1A C20A N1B C16B -68.9(19) . .
C19 C20A N1B C16B 51(2) . .
N1A C20A N1B C20B -176.9(16) . .
C19 C20A N1B C20B -57.4(10) . .
C20B C20A N1B C16A 134.5(16) . .
N1A C20A N1B C16A -42.4(8) . .
C19 C20A N1B C16A 77.2(12) . .
C16B C16A N1B N1A -179(3) . .
O2 C16A N1B N1A 83.9(13) . .
C17A C16A N1B N1A -126.2(11) . .
C17B C16A N1B N1A -145.8(13) . .
C16B C16A N1B C20A -123(3) . .
O2 C16A N1B C20A 139.6(9) . .
N1A C16A N1B C20A 55.7(12) . .
C17A C16A N1B C20A -70.5(13) . .
C17B C16A N1B C20A -90.1(14) . .
O2 C16A N1B C16B -98(2) . .
N1A C16A N1B C16B 179(3) . .
C17A C16A N1B C16B 52(2) . .
C17B C16A N1B C16B 33(2) . .
C16B C16A N1B C20B -67(3) . .
O2 C16A N1B C20B -164.9(17) . .
N1A C16A N1B C20B 111(3) . .
C17A C16A N1B C20B -15(2) . .
C17B C16A N1B C20B -35(2) . .
O2 C16A C16B C17A -119.2(9) . .
N1A C16A C16B C17A 121.0(8) . .
N1B C16A C16B C17A 121.8(19) . .
C17B C16A C16B C17A -2.0(15) . .
O2 C16A C16B N1B 119.1(14) . .
N1A C16A C16B N1B -0.8(15) . .
C17A C16A C16B N1B -121.8(19) . .
C17B C16A C16B N1B -124(3) . .
O2 C16A C16B N1A 119.8(9) . .
C17A C16A C16B N1A -121.0(8) . .
N1B C16A C16B N1A 0.8(15) . .
C17B C16A C16B N1A -123(2) . .
O2 C16A C16B C17B -117.1(19) . .
N1A C16A C16B C17B 123(2) . .
C17A C16A C16B C17B 2.0(15) . .
N1B C16A C16B C17B 124(3) . .
N1A C16A C16B O2 -119.8(9) . .
C17A C16A C16B O2 119.2(9) . .
N1B C16A C16B O2 -119.1(14) . .
C17B C16A C16B O2 117.1(19) . .
C17B C17A C16B C16A 177.4(19) . .
C18 C17A C16B C16A -123.5(14) . .
C17B C17A C16B N1B -87(2) . .
C18 C17A C16B N1B -28(2) . .
C16A C17A C16B N1B 95(3) . .
C17B C17A C16B N1A -126.7(19) . .
C18 C17A C16B N1A -67.6(17) . .
C16A C17A C16B N1A 56.0(15) . .
C18 C17A C16B C17B 59.1(11) . .
C16A C17A C16B C17B -177.4(19) . .
C17B C17A C16B O2 144.1(14) . .
C18 C17A C16B O2 -156.8(7) . .
C16A C17A C16B O2 -33.3(10) . .
N1A N1B C16B C16A 1(2) . .
C20A N1B C16B C16A 68(3) . .
C20B N1B C16B C16A 131(2) . .
N1A N1B C16B C17A -82(2) . .
C20A N1B C16B C17A -15(3) . .
C20B N1B C16B C17A 48(3) . .
C16A N1B C16B C17A -83(3) . .
C20A N1B C16B N1A 66.6(17) . .
C20B N1B C16B N1A 130(2) . .
C16A N1B C16B N1A -1(2) . .
N1A N1B C16B C17B -128.3(18) . .
C20A N1B C16B C17B -62(3) . .
C20B N1B C16B C17B 2(3) . .
C16A N1B C16B C17B -129(3) . .
N1A N1B C16B O2 38.4(19) . .
C20A N1B C16B O2 105(2) . .
C20B N1B C16B O2 168.4(15) . .
C16A N1B C16B O2 37.2(13) . .
N1B N1A C16B C16A -179(2) . .
C20A N1A C16B C16A 131.0(13) . .
N1B N1A C16B C17A 117(2) . .
C20A N1A C16B C17A 66.2(17) . .
C16A N1A C16B C17A -64.7(17) . .
C20A N1A C16B N1B -50.3(15) . .
C16A N1A C16B N1B 179(2) . .
N1B N1A C16B C17B 72(3) . .
C20A N1A C16B C17B 22(2) . .
C16A N1A C16B C17B -109(3) . .
N1B N1A C16B O2 -146.0(18) . .
C20A N1A C16B O2 163.7(5) . .
C16A N1A C16B O2 32.7(10) . .
C16A O2 C16B C17A 59.9(16) . .
C16A O2 C16B N1B -73(2) . .
C16A O2 C16B N1A -51.4(14) . .
C16A O2 C16B C17B 91(3) . .
C16B C17A C17B C18 113.2(11) . .
C16A C17A C17B C18 114.8(6) . .
C18 C17A C17B C16B -113.2(11) . .
C16A C17A C17B C16B 1.6(12) . .
C16B C17A C17B C20B -51(6) . 2_666
C18 C17A C17B C20B -165(6) . 2_666
C16A C17A C17B C20B -50(6) . 2_666
C16B C17A C17B C16A -1.6(12) . .
C18 C17A C17B C16A -114.8(6) . .
C19 C18 C17B C17A -104.1(9) . .
C19 C18 C17B C16B -51.7(16) . .
C17A C18 C17B C16B 52.4(12) . .
C19 C18 C17B C20B 70.4(18) . 2_666
C17A C18 C17B C20B 174(2) . 2_666
C19 C18 C17B C16A -69.4(10) . .
C17A C18 C17B C16A 34.7(5) . .
C16A C16B C17B C17A -3(2) . .
N1B C16B C17B C17A 115(2) . .
N1A C16B C17B C17A 77(2) . .
O2 C16B C17B C17A -49.3(19) . .
C16A C16B C17B C18 -65(3) . .
C17A C16B C17B C18 -61.6(11) . .
N1B C16B C17B C18 53(2) . .
N1A C16B C17B C18 16(3) . .
O2 C16B C17B C18 -110.9(19) . .
C16A C16B C17B C20B 163(2) . 2_666
C17A C16B C17B C20B 165.6(19) . 2_666
N1B C16B C17B C20B -79(2) . 2_666
N1A C16B C17B C20B -117(2) . 2_666
O2 C16B C17B C20B 116(2) . 2_666
C17A C16B C17B C16A 3(2) . .
N1B C16B C17B C16A 118(3) . .
N1A C16B C17B C16A 80(3) . .
O2 C16B C17B C16A -46.3(19) . .
C16B C16A C17B C17A 176(3) . .
O2 C16A C17B C17A -95.1(11) . .
N1A C16A C17B C17A 116.2(10) . .
N1B C16A C17B C17A 134.0(13) . .
C16B C16A C17B C18 117(3) . .
O2 C16A C17B C18 -154.3(6) . .
N1A C16A C17B C18 57.0(9) . .
C17A C16A C17B C18 -59.2(10) . .
N1B C16A C17B C18 74.8(11) . .
O2 C16A C17B C16B 89(3) . .
N1A C16A C17B C16B -60(3) . .
C17A C16A C17B C16B -176(3) . .
N1B C16A C17B C16B -42(3) . .
C16B C16A C17B C20B -21(3) . 2_666
O2 C16A C17B C20B 67.9(17) . 2_666
N1A C16A C17B C20B -80.8(16) . 2_666
C17A C16A C17B C20B 163(2) . 2_666
N1B C16A C17B C20B -62.9(16) . 2_666
N1B C20A C20B C19 -117.6(11) . .
N1A C20A C20B C19 -115.4(5) . .
N1A C20A C20B N1B 2.2(11) . .
C19 C20A C20B N1B 117.6(11) . .
N1B C20A C20B C17B 18(6) . 2_666
N1A C20A C20B C17B 21(7) . 2_666
C19 C20A C20B C17B 136(6) . 2_666
C18 C19 C20B C20A 105.6(7) . .
C20A C19 C20B N1B -45.7(10) . .
C18 C19 C20B N1B 59.9(13) . .
C20A C19 C20B C17B -166(2) . 2_666
C18 C19 C20B C17B -61(2) . 2_666
N1A N1B C20B C20A -4(2) . .
C16B N1B C20B C20A -106(2) . .
C16A N1B C20B C20A -77(2) . .
N1A N1B C20B C19 47(3) . .
C20A N1B C20B C19 50.9(8) . .
C16B N1B C20B C19 -55(2) . .
C16A N1B C20B C19 -26(2) . .
N1A N1B C20B C17B -179(2) . 2_666
C20A N1B C20B C17B -174.9(17) . 2_666
C16B N1B C20B C17B 79(2) . 2_666
C16A N1B C20B C17B 108(2) . 2_666
